data_9001550
loop_
_publ_author_name
'Oberti R'
'Ungaretti L'
'Cannillo E'
'Hawthorne F C'

_publ_section_title
;
 The mechanism of Cl incorporation in amphibole
 Sample: Cl(2)
 Locality: Sesia-Lanzo marble, Western Alps, Italy
;
_journal_name_full 'American Mineralogist'
_journal_page_first 746
_journal_page_last 752
_journal_volume 78
_journal_year 1993
_chemical_formula_sum 'Al2.18 Ca1.86 Cl0.98 F0.14 Fe3.58 H2 K2.7 Mg1.06 Na1.94 O24.88 Si6.16 Ti0.02'
_chemical_name_mineral Potassic-chlorohastingsite
_space_group_IT_number 12
_symmetry_space_group_name_Hall '-C 2y'
_symmetry_space_group_name_H-M 'C 1 2/m 1'
_cell_angle_alpha 90
_cell_angle_beta 104.81
_cell_angle_gamma 90
_cell_formula_units_Z 2
_cell_length_a 9.922
_cell_length_b 18.219
_cell_length_c 5.360
_cell_volume 936.733
_cod_original_formula_sum 'Na1.94 K2.7 Mg1.06 Fe3.58 Al2.18 Ti.02 Ca1.86 Si6.16 O24.88 Cl.98 F.14 H2'
_cod_database_code 9001550

loop_
_symmetry_equiv_pos_as_xyz
x,y,z
1/2+x,1/2+y,z
x,-y,z
1/2+x,1/2-y,z
-x,y,-z
1/2-x,1/2+y,-z
-x,-y,-z
1/2-x,1/2-y,-z

loop_
_atom_site_label
_atom_site_fract_x
_atom_site_fract_y
_atom_site_fract_z
_atom_site_occupancy
_atom_site_U_iso_or_equiv
_atom_site_type_symbol
_atom_site_attached_hydrogens
NaA 0.00000 0.50000 0.00000 0.36000 0.03483 Na 0
KA 0.00000 0.50000 0.00000 0.54000 0.03483 K 0
NaAm 0.03440 0.50000 0.07070 0.36000 0.04281 Na 0
KAm 0.03440 0.50000 0.07070 0.54000 0.04281 K 0
NaA2 0.00000 0.46450 0.00000 0.36000 0.05978 Na 0
KA2 0.00000 0.46450 0.00000 0.54000 0.05978 K 0
Mg1 0.00000 0.09440 0.50000 0.18000 0.00925 Mg 0
Fe1 0.00000 0.09440 0.50000 0.82000 0.00925 Fe 0
Mg2 0.00000 0.17920 0.00000 0.31000 0.00747 Mg 0
Fe2 0.00000 0.17920 0.00000 0.51000 0.00747 Fe 0
Al2 0.00000 0.17920 0.00000 0.17000 0.00747 Al 0
Ti2 0.00000 0.17920 0.00000 0.01000 0.00747 Ti 0
Mg3 0.00000 0.00000 0.00000 0.08000 0.00899 Mg 0
Fe3 0.00000 0.00000 0.00000 0.92000 0.00899 Fe 0
Ca4 0.00000 0.28060 0.50000 0.93000 0.01077 Ca 0
Na4 0.00000 0.28060 0.50000 0.07000 0.01077 Na 0
Si1 0.27790 0.08610 0.30060 0.54000 0.00621 Si 0
Al1 0.27790 0.08610 0.30060 0.46000 0.00621 Al 0
Si2 0.29110 0.17350 0.81130 1.00000 0.00684 Si 0
O1 0.10390 0.09150 0.21310 1.00000 0.01089 O 0
O2 0.12150 0.17770 0.73650 1.00000 0.01013 O 0
Cl3 0.10310 0.00000 0.70210 0.49000 0.01178 Cl 0
F3 0.10310 0.00000 0.70210 0.07000 0.01178 F 0
O-H3 0.10310 0.00000 0.70210 0.44000 0.01178 O 1
O3* 0.16110 0.00000 0.73370 1.00000 0.01545 O 0
O4 0.36900 0.24990 0.79470 1.00000 0.01165 O 0
O5 0.34740 0.13630 0.09850 1.00000 0.01127 O 0
O6 0.34230 0.12200 0.59770 1.00000 0.01279 O 0
O7 0.33380 0.00000 0.29770 1.00000 0.01684 O 0

loop_
_cod_changelog_entry_id
_cod_changelog_entry_author
_cod_changelog_entry_date
_cod_changelog_entry_text
1
;cod-tools version 3.8.0
Id: cif_guess_AMCSD_atom_types 9581 2023-05-17 12:35:41Z saulius
;
2023-05-18T11:36:45+03:00
;Derived atom types and hydrogen counts
from atom names that follow the AMCSD naming convention
(Wat == water, O-H == hydroxyl).
;
